data_7048198
loop_
_publ_author_name
'Quezada-Miriel, Magdalena'
'Ochoa-Sanfelice, J Rub\'en'
'Mendoza-Tellez, Sebastian'
'Martinez-Otero, Diego'
'Asay, Matthew'

_publ_section_title
;
 Metalation behavior of a bis-saturated NHC ligand with a flexible m-xylyl
 linker.
;
_journal_issue 48
_journal_name_full 'Dalton transactions (Cambridge, England : 2003)'
_journal_page_first 17382
_journal_page_last 17391
_journal_paper_doi 10.1039/c8dt04181d
_journal_volume 47
_journal_year 2018
_chemical_formula_moiety 'C32 H40 N4, 2(Br), 2(H2 O)'
_chemical_formula_sum 'C32 H44 Br2 N4 O2'
_chemical_formula_weight 676.53
_space_group_crystal_system monoclinic
_space_group_IT_number 14
_space_group_name_Hall '-P 2ybc'
_space_group_name_H-M_alt 'P 1 21/c 1'
_symmetry_space_group_name_Hall '-P 2ybc'
_symmetry_space_group_name_H-M 'P 1 21/c 1'
_atom_sites_solution_hydrogens mixed
_audit_creation_method SHELXL-2016/6
_audit_update_record
;
2018-06-22 deposited with the CCDC.
2018-11-21 downloaded from the CCDC.
;
_cell_angle_alpha 90
_cell_angle_beta 106.6518(5)
_cell_angle_gamma 90
_cell_formula_units_Z 4
_cell_length_a 7.91973(9)
_cell_length_b 37.0804(5)
_cell_length_c 11.65888(13)
_cell_measurement_reflns_used 9954
_cell_measurement_temperature 100(2)
_cell_measurement_theta_max 27.47
_cell_measurement_theta_min 2.68
_cell_volume 3280.24(7)
_computing_cell_refinement 'Bruker SAINT'
_computing_data_collection 'Bruker APEX2'
_computing_data_reduction 'Bruker SAINT'
_computing_molecular_graphics 'Bruker SHELXTL'
_computing_publication_material 'Bruker SHELXTL'
_computing_structure_refinement 'SHELXL-2016/6 (Sheldrick, 2016)'
_computing_structure_solution 'SHELXS-97 (Sheldrick 2008)'
_diffrn_ambient_temperature 100(2)
_diffrn_measured_fraction_theta_full 1.000
_diffrn_measured_fraction_theta_max 1.000
_diffrn_measurement_device_type 'Bruker APEX-II CCD'
_diffrn_measurement_method '\w scans'
_diffrn_radiation_monochromator mirrors
_diffrn_radiation_type MoK\a
_diffrn_radiation_wavelength 0.71073
_diffrn_reflns_av_R_equivalents 0.0295
_diffrn_reflns_av_unetI/netI 0.0184
_diffrn_reflns_Laue_measured_fraction_full 1.000
_diffrn_reflns_Laue_measured_fraction_max 1.000
_diffrn_reflns_limit_h_max 10
_diffrn_reflns_limit_h_min -10
_diffrn_reflns_limit_k_max 47
_diffrn_reflns_limit_k_min -47
_diffrn_reflns_limit_l_max 15
_diffrn_reflns_limit_l_min -15
_diffrn_reflns_number 45779
_diffrn_reflns_point_group_measured_fraction_full 1.000
_diffrn_reflns_point_group_measured_fraction_max 1.000
_diffrn_reflns_theta_full 25.242
_diffrn_reflns_theta_max 27.446
_diffrn_reflns_theta_min 1.904
_diffrn_source 'Incoatec ImuS'
_exptl_absorpt_coefficient_mu 2.505
_exptl_absorpt_correction_T_max 0.7456
_exptl_absorpt_correction_T_min 0.6413
_exptl_absorpt_correction_type multi-scan
_exptl_absorpt_process_details ' SADABS-2016/2, Sheldrick'
_exptl_crystal_colour colourless
_exptl_crystal_density_diffrn 1.370
_exptl_crystal_description Prism
_exptl_crystal_F_000 1400
_exptl_crystal_size_max 0.317
_exptl_crystal_size_mid 0.210
_exptl_crystal_size_min 0.184
_refine_diff_density_max 0.601
_refine_diff_density_min -0.439
_refine_diff_density_rms 0.055
_refine_ls_extinction_method none
_refine_ls_goodness_of_fit_ref 1.034
_refine_ls_hydrogen_treatment mixed
_refine_ls_matrix_type full
_refine_ls_number_parameters 395
_refine_ls_number_reflns 7503
_refine_ls_number_restraints 17
_refine_ls_restrained_S_all 1.035
_refine_ls_R_factor_all 0.0314
_refine_ls_R_factor_gt 0.0266
_refine_ls_shift/su_max 0.002
_refine_ls_shift/su_mean 0.000
_refine_ls_structure_factor_coef Fsqd
_refine_ls_weighting_details 'w=1/[\s^2^(Fo^2^)+(0.0239P)^2^+2.7856P] where P=(Fo^2^+2Fc^2^)/3'
_refine_ls_weighting_scheme calc
_refine_ls_wR_factor_gt 0.0611
_refine_ls_wR_factor_ref 0.0627
_reflns_Friedel_coverage 0.000
_reflns_number_gt 6736
_reflns_number_total 7503
_reflns_threshold_expression 'I > 2\s(I)'
_cod_data_source_file c8dt04181d2.cif
_cod_data_source_block mo_028ASM17_0m
_cod_depositor_comments 'Adding full bibliography for 7048197--7048200.cif.'
_cod_database_code 7048198
_shelx_shelxl_version_number 2016/6
_shelx_space_group_comment
; 
The symmetry employed for this shelxl refinement is uniquely defined 
by the following loop, which should always be used as a source of 
symmetry information in preference to the above space-group names. 
They are only intended as comments. 
;
_shelx_estimated_absorpt_t_min 0.504
_shelx_estimated_absorpt_t_max 0.656

loop_
_space_group_symop_operation_xyz
'x, y, z'
'-x, y+1/2, -z+1/2'
'-x, -y, -z'
'x, -y-1/2, z-1/2'

loop_
_atom_site_label
_atom_site_type_symbol
_atom_site_fract_x
_atom_site_fract_y
_atom_site_fract_z
_atom_site_U_iso_or_equiv
_atom_site_adp_type
_atom_site_occupancy
_atom_site_site_symmetry_order
_atom_site_calc_flag
_atom_site_refinement_flags_posn
_atom_site_refinement_flags_adp
_atom_site_refinement_flags_occupancy
_atom_site_disorder_assembly
_atom_site_disorder_group
Br1 Br 0.75232(2) 0.62774(2) 0.44563(2) 0.02020(5) Uani 1 1 d . . . . .
Br2 Br 0.35168(3) 0.56760(2) 0.95408(2) 0.03326(6) Uani 1 1 d . . . . .
O1 O 0.36945(18) 0.61080(4) 0.22498(14) 0.0328(3) Uani 1 1 d D . . . .
H1A H 0.387(3) 0.6017(6) 0.1629(15) 0.039 Uiso 1 1 d D U . . .
H1B H 0.468(2) 0.6151(6) 0.2759(17) 0.039 Uiso 1 1 d D U . . .
O2 O 0.4223(11) 0.49533(16) 0.1469(6) 0.0676(19) Uani 0.596(13) 1 d D U P A 1
H2C H 0.481(7) 0.4790(11) 0.123(5) 0.081 Uiso 0.596(13) 1 d D U P A 1
H2D H 0.413(8) 0.5141(9) 0.103(5) 0.081 Uiso 0.596(13) 1 d D U P A 1
O2A O 0.3364(13) 0.48769(19) 0.0861(12) 0.064(2) Uani 0.404(13) 1 d D U P A 2
H2E H 0.418(8) 0.4738(16) 0.079(8) 0.077 Uiso 0.404(13) 1 d D U P A 2
H2F H 0.348(10) 0.5087(11) 0.059(7) 0.077 Uiso 0.404(13) 1 d D U P A 2
N1 N 0.35748(18) 0.59404(4) 0.58809(13) 0.0175(3) Uani 1 1 d . . . . .
N2 N 0.34196(18) 0.64909(4) 0.65362(12) 0.0171(3) Uani 1 1 d . . . . .
C1 C 0.4262(2) 0.62636(4) 0.60267(14) 0.0161(3) Uani 1 1 d . . . . .
H1 H 0.527228 0.632839 0.578822 0.019 Uiso 1 1 calc R U . . .
C2 C 0.2053(2) 0.59213(5) 0.63721(16) 0.0215(3) Uani 1 1 d . . . . .
H2A H 0.228957 0.575510 0.706453 0.026 Uiso 1 1 calc R U . . .
H2B H 0.097693 0.584123 0.575572 0.026 Uiso 1 1 calc R U . . .
C3 C 0.1870(2) 0.63121(5) 0.67562(16) 0.0218(4) Uani 1 1 d . . . . .
H3A H 0.075669 0.642168 0.626678 0.026 Uiso 1 1 calc R U . . .
H3B H 0.191268 0.632537 0.761213 0.026 Uiso 1 1 calc R U . . .
C4 C 0.2283(2) 0.54052(4) 0.37229(16) 0.0191(3) Uani 1 1 d . . . . .
H4 H 0.244481 0.562630 0.335644 0.023 Uiso 1 1 calc R U . . .
C5 C 0.3192(2) 0.53415(4) 0.49158(16) 0.0182(3) Uani 1 1 d . . . . .
C6 C 0.2955(2) 0.50175(4) 0.54515(16) 0.0194(3) Uani 1 1 d . . . . .
H6 H 0.357084 0.497370 0.626696 0.023 Uiso 1 1 calc R U . . .
C7 C 0.1816(2) 0.47581(4) 0.47934(16) 0.0208(3) Uani 1 1 d . . . . .
H7 H 0.166047 0.453603 0.515659 0.025 Uiso 1 1 calc R U . . .
C8 C 0.4474(2) 0.56165(4) 0.56246(17) 0.0214(4) Uani 1 1 d . . . . .
H8A H 0.516853 0.550703 0.638853 0.026 Uiso 1 1 calc R U . . .
H8B H 0.530236 0.568659 0.516893 0.026 Uiso 1 1 calc R U . . .
C9 C 0.3823(2) 0.68682(4) 0.67307(15) 0.0167(3) Uani 1 1 d . . . . .
C10 C 0.3463(2) 0.70991(5) 0.57442(15) 0.0209(3) Uani 1 1 d . . . . .
C11 C 0.3936(2) 0.74596(5) 0.59480(16) 0.0229(4) Uani 1 1 d . . . . .
H11 H 0.369784 0.762134 0.528894 0.027 Uiso 1 1 calc R U . . .
C12 C 0.4751(2) 0.75899(5) 0.70950(17) 0.0226(4) Uani 1 1 d . . . . .
C13 C 0.5026(2) 0.73541(5) 0.80532(16) 0.0214(3) Uani 1 1 d . . . . .
H13 H 0.555172 0.744245 0.883952 0.026 Uiso 1 1 calc R U . . .
C14 C 0.4555(2) 0.69906(4) 0.78991(15) 0.0174(3) Uani 1 1 d . . . . .
C15 C 0.2588(3) 0.69630(6) 0.44960(16) 0.0313(4) Uani 1 1 d . . . . .
H15A H 0.229092 0.716767 0.394271 0.047 Uiso 1 1 calc R U . . .
H15B H 0.151044 0.683194 0.448792 0.047 Uiso 1 1 calc R U . . .
H15C H 0.339503 0.680100 0.424635 0.047 Uiso 1 1 calc R U . . .
C16 C 0.5360(3) 0.79776(5) 0.7275(2) 0.0327(4) Uani 1 1 d . . . . .
H16A H 0.633175 0.801481 0.692270 0.049 Uiso 1 1 calc R U . . .
H16B H 0.576463 0.803145 0.813332 0.049 Uiso 1 1 calc R U . . .
H16C H 0.437986 0.813785 0.688529 0.049 Uiso 1 1 calc R U . . .
C17 C 0.4841(2) 0.67439(5) 0.89629(15) 0.0232(4) Uani 1 1 d . . . . .
H17A H 0.377916 0.674065 0.923479 0.035 Uiso 1 1 calc R U . . .
H17B H 0.584131 0.683091 0.961157 0.035 Uiso 1 1 calc R U . . .
H17C H 0.508862 0.649946 0.873505 0.035 Uiso 1 1 calc R U . . .
C1' C 0.0012(2) 0.58010(5) 0.08235(14) 0.0190(3) Uani 1 1 d . . . . .
H1' H 0.093220 0.575766 0.046758 0.023 Uiso 1 1 calc R U . . .
N1' N -0.05044(19) 0.55615(4) 0.14738(13) 0.0213(3) Uani 1 1 d . . . . .
C2' C -0.1933(2) 0.57096(5) 0.19183(17) 0.0266(4) Uani 1 1 d . . . . .
H2'A H -0.155902 0.572932 0.280215 0.032 Uiso 1 1 calc R U . . .
H2'B H -0.300514 0.555820 0.166472 0.032 Uiso 1 1 calc R U . . .
N2' N -0.08560(18) 0.61069(4) 0.07065(12) 0.0180(3) Uani 1 1 d . . . . .
C3' C -0.2251(2) 0.60831(5) 0.13285(16) 0.0256(4) Uani 1 1 d . . . . .
H3'A H -0.344073 0.609961 0.075283 0.031 Uiso 1 1 calc R U . . .
H3'B H -0.211418 0.627603 0.193536 0.031 Uiso 1 1 calc R U . . .
C5' C 0.1136(2) 0.51457(4) 0.30636(15) 0.0187(3) Uani 1 1 d . . . . .
C6' C 0.0909(2) 0.48235(4) 0.36075(16) 0.0196(3) Uani 1 1 d . . . . .
H6' H 0.012468 0.464636 0.316211 0.023 Uiso 1 1 calc R U . . .
C8' C 0.0208(3) 0.51990(5) 0.17488(16) 0.0243(4) Uani 1 1 d . . . . .
H8'A H 0.104878 0.515047 0.128180 0.029 Uiso 1 1 calc R U . . .
H8'B H -0.076538 0.502230 0.149659 0.029 Uiso 1 1 calc R U . . .
C9' C -0.0774(2) 0.63874(5) -0.01223(14) 0.0169(3) Uani 1 1 d . . . . .
C10' C -0.0195(2) 0.67302(5) 0.03174(16) 0.0210(3) Uani 1 1 d . . . . .
C11' C -0.0213(2) 0.70030(5) -0.05079(18) 0.0259(4) Uani 1 1 d . . . . .
H11' H 0.016904 0.723789 -0.022319 0.031 Uiso 1 1 calc R U . . .
C12' C -0.0771(2) 0.69420(5) -0.17328(17) 0.0249(4) Uani 1 1 d . . . . .
C13' C -0.1328(2) 0.65966(5) -0.21365(15) 0.0215(4) Uani 1 1 d . . . . .
H13' H -0.171209 0.655201 -0.297379 0.026 Uiso 1 1 calc R U . . .
C14' C -0.1341(2) 0.63144(5) -0.13512(15) 0.0184(3) Uani 1 1 d . . . . .
C15' C 0.0459(3) 0.68015(5) 0.16448(17) 0.0287(4) Uani 1 1 d . . . . .
H15D H 0.110264 0.703066 0.178567 0.043 Uiso 1 1 calc R U . . .
H15E H 0.124627 0.660578 0.203582 0.043 Uiso 1 1 calc R U . . .
H15F H -0.054572 0.681453 0.197551 0.043 Uiso 1 1 calc R U . . .
C16' C -0.0741(3) 0.72385(6) -0.2614(2) 0.0378(5) Uani 1 1 d . . . . .
H16D H 0.040848 0.724134 -0.277322 0.057 Uiso 1 1 calc R U . . .
H16E H -0.094280 0.747135 -0.227756 0.057 Uiso 1 1 calc R U . . .
H16F H -0.166934 0.719544 -0.336265 0.057 Uiso 1 1 calc R U . . .
C17' C -0.1958(3) 0.59448(5) -0.18289(16) 0.0258(4) Uani 1 1 d . . . . .
H17D H -0.296797 0.587338 -0.155320 0.039 Uiso 1 1 calc R U . . .
H17E H -0.099887 0.577084 -0.153807 0.039 Uiso 1 1 calc R U . . .
H17F H -0.230889 0.594978 -0.270596 0.039 Uiso 1 1 calc R U . . .

loop_
_atom_site_aniso_label
_atom_site_aniso_U_11
_atom_site_aniso_U_22
_atom_site_aniso_U_33
_atom_site_aniso_U_23
_atom_site_aniso_U_13
_atom_site_aniso_U_12
Br1 0.02129(8) 0.02243(9) 0.01711(8) 0.00090(6) 0.00585(6) 0.00185(6)
Br2 0.02733(10) 0.04558(13) 0.02897(10) 0.00130(9) 0.01143(8) 0.00599(8)
O1 0.0241(7) 0.0370(8) 0.0356(8) -0.0043(7) 0.0058(6) -0.0031(6)
O2 0.097(4) 0.065(3) 0.056(3) 0.014(2) 0.047(3) 0.035(3)
O2A 0.067(4) 0.053(3) 0.091(6) 0.006(4) 0.054(4) 0.010(3)
N1 0.0154(6) 0.0153(7) 0.0223(7) -0.0032(6) 0.0060(5) -0.0019(5)
N2 0.0155(6) 0.0165(7) 0.0207(7) -0.0040(5) 0.0074(5) -0.0028(5)
C1 0.0151(7) 0.0176(8) 0.0154(7) -0.0020(6) 0.0039(6) -0.0007(6)
C2 0.0191(8) 0.0223(9) 0.0253(9) -0.0027(7) 0.0099(7) -0.0059(7)
C3 0.0170(8) 0.0245(9) 0.0266(9) -0.0049(7) 0.0105(7) -0.0047(7)
C4 0.0219(8) 0.0109(7) 0.0252(8) 0.0011(6) 0.0078(7) 0.0001(6)
C5 0.0154(7) 0.0130(8) 0.0267(9) -0.0025(7) 0.0070(6) 0.0022(6)
C6 0.0201(8) 0.0158(8) 0.0230(8) 0.0011(7) 0.0069(7) 0.0040(6)
C7 0.0249(8) 0.0117(8) 0.0290(9) 0.0012(7) 0.0131(7) 0.0011(6)
C8 0.0177(8) 0.0156(8) 0.0292(9) -0.0030(7) 0.0040(7) 0.0014(6)
C9 0.0145(7) 0.0151(7) 0.0208(8) -0.0042(6) 0.0056(6) 0.0010(6)
C10 0.0204(8) 0.0230(9) 0.0190(8) -0.0026(7) 0.0052(7) 0.0001(7)
C11 0.0263(9) 0.0195(8) 0.0242(9) 0.0016(7) 0.0093(7) 0.0009(7)
C12 0.0218(8) 0.0172(8) 0.0309(9) -0.0044(7) 0.0107(7) -0.0007(7)
C13 0.0198(8) 0.0223(9) 0.0212(8) -0.0091(7) 0.0043(7) -0.0003(7)
C14 0.0138(7) 0.0193(8) 0.0190(8) -0.0027(6) 0.0044(6) 0.0029(6)
C15 0.0425(11) 0.0299(10) 0.0178(9) -0.0014(8) 0.0024(8) -0.0069(9)
C16 0.0384(11) 0.0203(9) 0.0414(12) -0.0076(8) 0.0146(9) -0.0062(8)
C17 0.0243(9) 0.0252(9) 0.0178(8) -0.0019(7) 0.0024(7) 0.0028(7)
C1' 0.0173(8) 0.0232(8) 0.0151(7) -0.0037(6) 0.0024(6) -0.0008(6)
N1' 0.0221(7) 0.0219(7) 0.0201(7) 0.0007(6) 0.0063(6) 0.0021(6)
C2' 0.0238(9) 0.0329(10) 0.0260(9) 0.0059(8) 0.0117(7) 0.0041(7)
N2' 0.0173(7) 0.0218(7) 0.0154(6) -0.0010(6) 0.0056(5) 0.0019(5)
C3' 0.0230(9) 0.0349(10) 0.0229(9) 0.0070(8) 0.0130(7) 0.0067(8)
C5' 0.0199(8) 0.0146(8) 0.0227(8) -0.0022(6) 0.0080(6) 0.0028(6)
C6' 0.0207(8) 0.0129(8) 0.0281(9) -0.0050(7) 0.0118(7) -0.0019(6)
C8' 0.0304(9) 0.0189(9) 0.0224(9) -0.0022(7) 0.0057(7) 0.0013(7)
C9' 0.0135(7) 0.0203(8) 0.0169(8) -0.0006(6) 0.0044(6) 0.0018(6)
C10' 0.0150(7) 0.0239(9) 0.0235(8) -0.0049(7) 0.0046(6) 0.0018(6)
C11' 0.0205(8) 0.0194(9) 0.0368(10) -0.0027(8) 0.0068(8) -0.0020(7)
C12' 0.0176(8) 0.0272(9) 0.0311(10) 0.0066(8) 0.0087(7) 0.0029(7)
C13' 0.0150(8) 0.0322(10) 0.0184(8) 0.0019(7) 0.0063(6) 0.0030(7)
C14' 0.0136(7) 0.0240(9) 0.0175(8) -0.0033(7) 0.0042(6) 0.0026(6)
C15' 0.0284(9) 0.0302(10) 0.0244(9) -0.0112(8) 0.0024(7) -0.0006(8)
C16' 0.0344(11) 0.0358(11) 0.0457(13) 0.0150(10) 0.0154(10) 0.0021(9)
C17' 0.0321(10) 0.0248(9) 0.0177(8) -0.0068(7) 0.0029(7) -0.0002(7)

loop_
_atom_type_symbol
_atom_type_description
_atom_type_scat_dispersion_real
_atom_type_scat_dispersion_imag
_atom_type_scat_source
C C 0.0033 0.0016 'International Tables Vol C Tables 4.2.6.8 and 6.1.1.4'
H H 0.0000 0.0000 'International Tables Vol C Tables 4.2.6.8 and 6.1.1.4'
N N 0.0061 0.0033 'International Tables Vol C Tables 4.2.6.8 and 6.1.1.4'
O O 0.0106 0.0060 'International Tables Vol C Tables 4.2.6.8 and 6.1.1.4'
Br Br -0.2901 2.4595 'International Tables Vol C Tables 4.2.6.8 and 6.1.1.4'

loop_
_geom_angle_atom_site_label_1
_geom_angle_atom_site_label_2
_geom_angle_atom_site_label_3
_geom_angle
H1A O1 H1B 109.3(19)
H2C O2 H2D 109(3)
H2E O2A H2F 110(3)
C1 N1 C8 124.58(14)
C1 N1 C2 110.44(14)
C8 N1 C2 122.44(14)
C1 N2 C9 125.09(14)
C1 N2 C3 110.11(13)
C9 N2 C3 124.47(13)
N1 C1 N2 113.53(15)
N1 C1 H1 123.2
N2 C1 H1 123.2
N1 C2 C3 102.92(13)
N1 C2 H2A 111.2
C3 C2 H2A 111.2
N1 C2 H2B 111.2
C3 C2 H2B 111.2
H2A C2 H2B 109.1
N2 C3 C2 102.70(13)
N2 C3 H3A 111.2
C2 C3 H3A 111.2
N2 C3 H3B 111.2
C2 C3 H3B 111.2
H3A C3 H3B 109.1
C5 C4 C5' 120.21(15)
C5 C4 H4 119.9
C5' C4 H4 119.9
C4 C5 C6 119.84(15)
C4 C5 C8 120.50(15)
C6 C5 C8 119.63(16)
C7 C6 C5 119.98(16)
C7 C6 H6 120.0
C5 C6 H6 120.0
C6' C7 C6 119.93(16)
C6' C7 H7 120.0
C6 C7 H7 120.0
N1 C8 C5 112.02(13)
N1 C8 H8A 109.2
C5 C8 H8A 109.2
N1 C8 H8B 109.2
C5 C8 H8B 109.2
H8A C8 H8B 107.9
C14 C9 C10 122.33(15)
C14 C9 N2 118.80(15)
C10 C9 N2 118.87(14)
C11 C10 C9 117.87(16)
C11 C10 C15 120.90(16)
C9 C10 C15 121.24(16)
C10 C11 C12 121.68(17)
C10 C11 H11 119.2
C12 C11 H11 119.2
C13 C12 C11 118.49(16)
C13 C12 C16 121.21(17)
C11 C12 C16 120.28(17)
C12 C13 C14 122.07(16)
C12 C13 H13 119.0
C14 C13 H13 119.0
C9 C14 C13 117.43(16)
C9 C14 C17 121.97(15)
C13 C14 C17 120.60(15)
C10 C15 H15A 109.5
C10 C15 H15B 109.5
H15A C15 H15B 109.5
C10 C15 H15C 109.5
H15A C15 H15C 109.5
H15B C15 H15C 109.5
C12 C16 H16A 109.5
C12 C16 H16B 109.5
H16A C16 H16B 109.5
C12 C16 H16C 109.5
H16A C16 H16C 109.5
H16B C16 H16C 109.5
C14 C17 H17A 109.5
C14 C17 H17B 109.5
H17A C17 H17B 109.5
C14 C17 H17C 109.5
H17A C17 H17C 109.5
H17B C17 H17C 109.5
N1' C1' N2' 113.94(16)
N1' C1' H1' 123.0
N2' C1' H1' 123.0
C1' N1' C8' 126.05(16)
C1' N1' C2' 110.41(15)
C8' N1' C2' 123.53(15)
N1' C2' C3' 102.83(14)
N1' C2' H2'A 111.2
C3' C2' H2'A 111.2
N1' C2' H2'B 111.2
C3' C2' H2'B 111.2
H2'A C2' H2'B 109.1
C1' N2' C9' 124.98(14)
C1' N2' C3' 109.76(14)
C9' N2' C3' 123.69(14)
N2' C3' C2' 102.86(14)
N2' C3' H3'A 111.2
C2' C3' H3'A 111.2
N2' C3' H3'B 111.2
C2' C3' H3'B 111.2
H3'A C3' H3'B 109.1
C6' C5' C4 119.44(16)
C6' C5' C8' 119.15(15)
C4 C5' C8' 121.32(15)
C7 C6' C5' 120.60(16)
C7 C6' H6' 119.7
C5' C6' H6' 119.7
N1' C8' C5' 112.90(14)
N1' C8' H8'A 109.0
C5' C8' H8'A 109.0
N1' C8' H8'B 109.0
C5' C8' H8'B 109.0
H8'A C8' H8'B 107.8
C10' C9' C14' 121.76(16)
C10' C9' N2' 119.08(15)
C14' C9' N2' 119.11(15)
C11' C10' C9' 118.01(16)
C11' C10' C15' 120.92(16)
C9' C10' C15' 121.06(16)
C12' C11' C10' 121.98(17)
C12' C11' H11' 119.0
C10' C11' H11' 119.0
C11' C12' C13' 118.35(17)
C11' C12' C16' 121.27(18)
C13' C12' C16' 120.36(18)
C12' C13' C14' 122.03(16)
C12' C13' H13' 119.0
C14' C13' H13' 119.0
C13' C14' C9' 117.86(16)
C13' C14' C17' 120.20(15)
C9' C14' C17' 121.94(16)
C10' C15' H15D 109.5
C10' C15' H15E 109.5
H15D C15' H15E 109.5
C10' C15' H15F 109.5
H15D C15' H15F 109.5
H15E C15' H15F 109.5
C12' C16' H16D 109.5
C12' C16' H16E 109.5
H16D C16' H16E 109.5
C12' C16' H16F 109.5
H16D C16' H16F 109.5
H16E C16' H16F 109.5
C14' C17' H17D 109.5
C14' C17' H17E 109.5
H17D C17' H17E 109.5
C14' C17' H17F 109.5
H17D C17' H17F 109.5
H17E C17' H17F 109.5

loop_
_geom_bond_atom_site_label_1
_geom_bond_atom_site_label_2
_geom_bond_distance
O1 H1A 0.845(15)
O1 H1B 0.850(15)
O2 H2C 0.856(19)
O2 H2D 0.858(19)
O2A H2E 0.849(15)
O2A H2F 0.858(16)
N1 C1 1.307(2)
N1 C8 1.470(2)
N1 C2 1.477(2)
N2 C1 1.317(2)
N2 C9 1.439(2)
N2 C3 1.480(2)
C1 H1 0.9500
C2 C3 1.536(2)
C2 H2A 0.9900
C2 H2B 0.9900
C3 H3A 0.9900
C3 H3B 0.9900
C4 C5 1.391(2)
C4 C5' 1.394(2)
C4 H4 0.9500
C5 C6 1.391(2)
C5 C8 1.507(2)
C6 C7 1.389(2)
C6 H6 0.9500
C7 C6' 1.385(3)
C7 H7 0.9500
C8 H8A 0.9900
C8 H8B 0.9900
C9 C14 1.395(2)
C9 C10 1.396(2)
C10 C11 1.390(2)
C10 C15 1.508(2)
C11 C12 1.394(3)
C11 H11 0.9500
C12 C13 1.386(3)
C12 C16 1.512(2)
C13 C14 1.396(2)
C13 H13 0.9500
C14 C17 1.505(2)
C15 H15A 0.9800
C15 H15B 0.9800
C15 H15C 0.9800
C16 H16A 0.9800
C16 H16B 0.9800
C16 H16C 0.9800
C17 H17A 0.9800
C17 H17B 0.9800
C17 H17C 0.9800
C1' N1' 1.307(2)
C1' N2' 1.313(2)
C1' H1' 0.9500
N1' C8' 1.457(2)
N1' C2' 1.479(2)
C2' C3' 1.535(3)
C2' H2'A 0.9900
C2' H2'B 0.9900
N2' C9' 1.434(2)
N2' C3' 1.487(2)
C3' H3'A 0.9900
C3' H3'B 0.9900
C5' C6' 1.388(2)
C5' C8' 1.511(2)
C6' H6' 0.9500
C8' H8'A 0.9900
C8' H8'B 0.9900
C9' C10' 1.398(2)
C9' C14' 1.400(2)
C10' C11' 1.393(3)
C10' C15' 1.508(2)
C11' C12' 1.387(3)
C11' H11' 0.9500
C12' C13' 1.392(3)
C12' C16' 1.510(3)
C13' C14' 1.392(2)
C13' H13' 0.9500
C14' C17' 1.507(2)
C15' H15D 0.9800
C15' H15E 0.9800
C15' H15F 0.9800
C16' H16D 0.9800
C16' H16E 0.9800
C16' H16F 0.9800
C17' H17D 0.9800
C17' H17E 0.9800
C17' H17F 0.9800

loop_
_geom_torsion_atom_site_label_1
_geom_torsion_atom_site_label_2
_geom_torsion_atom_site_label_3
_geom_torsion_atom_site_label_4
_geom_torsion
C8 N1 C1 N2 -163.89(15)
C2 N1 C1 N2 -1.7(2)
C9 N2 C1 N1 -175.74(15)
C3 N2 C1 N1 -2.1(2)
C1 N1 C2 C3 4.47(18)
C8 N1 C2 C3 167.14(15)
C1 N2 C3 C2 4.71(18)
C9 N2 C3 C2 178.37(15)
N1 C2 C3 N2 -5.23(17)
C5' C4 C5 C6 0.0(3)
C5' C4 C5 C8 178.27(15)
C4 C5 C6 C7 0.2(2)
C8 C5 C6 C7 -178.04(16)
C5 C6 C7 C6' -0.5(3)
C1 N1 C8 C5 -151.18(16)
C2 N1 C8 C5 48.6(2)
C4 C5 C8 N1 70.4(2)
C6 C5 C8 N1 -111.33(17)
C1 N2 C9 C14 -110.35(19)
C3 N2 C9 C14 76.9(2)
C1 N2 C9 C10 69.9(2)
C3 N2 C9 C10 -102.84(19)
C14 C9 C10 C11 3.0(3)
N2 C9 C10 C11 -177.18(15)
C14 C9 C10 C15 -176.91(17)
N2 C9 C10 C15 2.9(2)
C9 C10 C11 C12 0.3(3)
C15 C10 C11 C12 -179.77(17)
C10 C11 C12 C13 -2.6(3)
C10 C11 C12 C16 175.81(17)
C11 C12 C13 C14 1.7(3)
C16 C12 C13 C14 -176.67(17)
C10 C9 C14 C13 -3.9(2)
N2 C9 C14 C13 176.36(14)
C10 C9 C14 C17 176.38(16)
N2 C9 C14 C17 -3.4(2)
C12 C13 C14 C9 1.4(2)
C12 C13 C14 C17 -178.82(16)
N2' C1' N1' C8' 179.58(15)
N2' C1' N1' C2' -1.0(2)
C1' N1' C2' C3' 3.48(19)
C8' N1' C2' C3' -177.04(15)
N1' C1' N2' C9' -168.30(15)
N1' C1' N2' C3' -2.2(2)
C1' N2' C3' C2' 4.15(19)
C9' N2' C3' C2' 170.48(15)
N1' C2' C3' N2' -4.35(18)
C5 C4 C5' C6' 0.0(3)
C5 C4 C5' C8' -176.62(16)
C6 C7 C6' C5' 0.5(3)
C4 C5' C6' C7 -0.3(3)
C8' C5' C6' C7 176.43(16)
C1' N1' C8' C5' 114.28(19)
C2' N1' C8' C5' -65.1(2)
C6' C5' C8' N1' 139.53(16)
C4 C5' C8' N1' -43.8(2)
C1' N2' C9' C10' -120.35(18)
C3' N2' C9' C10' 75.4(2)
C1' N2' C9' C14' 62.1(2)
C3' N2' C9' C14' -102.14(19)
C14' C9' C10' C11' 0.7(2)
N2' C9' C10' C11' -176.77(15)
C14' C9' C10' C15' -178.24(16)
N2' C9' C10' C15' 4.3(2)
C9' C10' C11' C12' -0.4(3)
C15' C10' C11' C12' 178.51(17)
C10' C11' C12' C13' 0.1(3)
C10' C11' C12' C16' -178.55(17)
C11' C12' C13' C14' 0.1(3)
C16' C12' C13' C14' 178.68(17)
C12' C13' C14' C9' 0.2(2)
C12' C13' C14' C17' 179.90(16)
C10' C9' C14' C13' -0.6(2)
N2' C9' C14' C13' 176.88(14)
C10' C9' C14' C17' 179.72(16)
N2' C9' C14' C17' -2.8(2)
